data_4129086
loop_
_publ_author_name
'Xu, Youzhi'
'Gs\"anger, Sebastian'
'Minameyer, Martin B.'
'Imaz, Inhar'
'Maspoch, Daniel'
'Shyshov, Oleksandr'
'Schwer, Fabian'
'Ribas, Xavi'
'Drewello, Thomas'
'Meyer, Bernd'
'von Delius, Max'

_publ_section_title
;
 Highly Strained, Radially \p-Conjugated Porphyrinylene Nanohoops.
;
_journal_issue 46
_journal_name_full 'Journal of the American Chemical Society'
_journal_page_first 18500
_journal_page_last 18507
_journal_paper_doi 10.1021/jacs.9b08584
_journal_volume 141
_journal_year 2019
_chemical_formula_moiety 'C132 H124 N8 Ni2, C60'
_chemical_formula_sum 'C192 H124 N8 Ni2'
_chemical_formula_weight 2660.38
_space_group_crystal_system monoclinic
_space_group_IT_number 14
_space_group_name_Hall '-P 2yn'
_space_group_name_H-M_alt 'P 1 21/n 1'
_atom_sites_solution_hydrogens geom
_audit_creation_method SHELXL-2018/1
_cell_angle_alpha 90
_cell_angle_beta 90.14(8)
_cell_angle_gamma 90
_cell_formula_units_Z 4
_cell_length_a 15.830(5)
_cell_length_b 34.130(5)
_cell_length_c 30.670(5)
_cell_measurement_reflns_used 2761
_cell_measurement_temperature 100(2)
_cell_measurement_theta_max 60
_cell_measurement_theta_min 1
_cell_volume 16570(6)
_computing_cell_refinement 'xds (kabsch, 2010)'
_computing_data_collection Mxcube
_computing_data_reduction 'xds (kabsch, 2010)'
_computing_structure_refinement 'SHELXL-2018/1 (Sheldrick, 2018)'
_computing_structure_solution 'SHELXL-2018/1 (Sheldrick, 2018)'
_diffrn_ambient_temperature 100(2)
_diffrn_measured_fraction_theta_full 0.960
_diffrn_measured_fraction_theta_max 0.960
_diffrn_measurement_device_type 'Piliatus DECTRIS 6M'
_diffrn_measurement_method ' data collection fi/scan'
_diffrn_radiation_type synchrotron
_diffrn_radiation_wavelength 0.72656
_diffrn_reflns_av_R_equivalents 0.0727
_diffrn_reflns_av_unetI/netI 0.0489
_diffrn_reflns_Laue_measured_fraction_full 0.960
_diffrn_reflns_Laue_measured_fraction_max 0.960
_diffrn_reflns_limit_h_max 15
_diffrn_reflns_limit_h_min -15
_diffrn_reflns_limit_k_max 34
_diffrn_reflns_limit_k_min -34
_diffrn_reflns_limit_l_max 30
_diffrn_reflns_limit_l_min -30
_diffrn_reflns_number 106778
_diffrn_reflns_point_group_measured_fraction_full 0.960
_diffrn_reflns_point_group_measured_fraction_max 0.960
_diffrn_reflns_theta_full 20.814
_diffrn_reflns_theta_max 20.814
_diffrn_reflns_theta_min 2.080
_diffrn_source synchrotron
_exptl_absorpt_coefficient_mu 0.400
_exptl_absorpt_correction_type none
_exptl_crystal_colour green
_exptl_crystal_density_diffrn 1.066
_exptl_crystal_description prism
_exptl_crystal_F_000 6144
_exptl_crystal_size_max 0.08
_exptl_crystal_size_mid 0.06
_exptl_crystal_size_min 0.06
_refine_diff_density_max 1.011
_refine_diff_density_min -2.117
_refine_diff_density_rms 0.114
_refine_ls_extinction_method none
_refine_ls_goodness_of_fit_ref 2.346
_refine_ls_hydrogen_treatment constr
_refine_ls_matrix_type full
_refine_ls_number_parameters 1759
_refine_ls_number_reflns 16657
_refine_ls_number_restraints 174
_refine_ls_restrained_S_all 2.351
_refine_ls_R_factor_all 0.1915
_refine_ls_R_factor_gt 0.1632
_refine_ls_shift/su_max 0.006
_refine_ls_shift/su_mean 0.000
_refine_ls_structure_factor_coef Fsqd
_refine_ls_weighting_details 'w=1/[\s^2^(Fo^2^)+(0.2000P)^2^] where P=(Fo^2^+2Fc^2^)/3'
_refine_ls_weighting_scheme calc
_refine_ls_wR_factor_gt 0.4829
_refine_ls_wR_factor_ref 0.5189
_reflns_Friedel_coverage 0.000
_reflns_number_gt 12047
_reflns_number_total 16657
_reflns_threshold_expression 'I > 2\s(I)'
_cod_data_source_file ja9b08584_si_004.cif
_cod_data_source_block 2CPT_C60_rev
_cod_depositor_comments 'Adding full bibliography for 4129084--4129086.cif.'
_cod_original_cell_volume 16570.3(10)
_cod_original_sg_symbol_H-M 'P 21/n'
_cod_database_code 4129086
_shelx_shelxl_version_number 2018/1
_shelx_space_group_comment
;
The symmetry employed for this shelxl refinement is uniquely defined
by the following loop, which should always be used as a source of
symmetry information in preference to the above space-group names.
They are only intended as comments.
;

loop_
_space_group_symop_operation_xyz
'x, y, z'
'-x+1/2, y+1/2, -z+1/2'
'-x, -y, -z'
'x-1/2, -y-1/2, z-1/2'

loop_
_atom_site_label
_atom_site_type_symbol
_atom_site_fract_x
_atom_site_fract_y
_atom_site_fract_z
_atom_site_U_iso_or_equiv
_atom_site_adp_type
_atom_site_occupancy
_atom_site_site_symmetry_order
_atom_site_calc_flag
_atom_site_refinement_flags_posn
_atom_site_refinement_flags_adp
Ni1 Ni 0.92175(9) 0.30223(4) 0.09699(5) 0.0706(5) Uani 1 1 d . .
Ni2 Ni 0.84350(9) 0.30182(4) -0.36334(5) 0.0715(5) Uani 1 1 d . .
N7 N 1.0005(6) 0.3420(2) 0.1015(3) 0.074(3) Uani 1 1 d . .
C300 C 0.9124(8) 0.4299(4) 0.2116(5) 0.087(4) Uani 1 1 d . .
H300 H 0.903267 0.406458 0.226220 0.105 Uiso 1 1 calc R U
C409 C 1.0152(8) 0.0761(3) 0.0235(4) 0.081(4) Uani 1 1 d . .
C1F C 0.117(3) 0.7640(13) 0.0197(8) 0.298(19) Uani 1 1 d DG U
N6P N 0.7587(6) 0.3403(2) -0.3668(3) 0.073(2) Uani 1 1 d . .
C2 C 0.8505(14) 0.5406(6) -0.3600(7) 0.175(9) Uani 1 1 d . .
H2A H 0.837137 0.563751 -0.343621 0.262 Uiso 1 1 calc R U
H2B H 0.847195 0.518100 -0.341377 0.262 Uiso 1 1 calc R U
H2C H 0.906641 0.542833 -0.371533 0.262 Uiso 1 1 calc R U
C4 C 1.2794(7) 0.3042(3) -0.1757(5) 0.082(4) Uani 1 1 d . .
H4 H 1.283716 0.280681 -0.190879 0.099 Uiso 1 1 calc R U
N3P N 0.8385(7) 0.3372(3) 0.1121(3) 0.082(3) Uani 1 1 d . .
N7P N 0.7615(6) 0.2647(2) -0.3483(3) 0.076(3) Uani 1 1 d . .
C7 C 1.0446(9) 0.0342(3) 0.0386(5) 0.096(4) Uani 1 1 d . .
H7A H 0.997835 0.020539 0.051414 0.144 Uiso 1 1 calc R U
H7B H 1.064703 0.019701 0.013805 0.144 Uiso 1 1 calc R U
H7C H 1.089239 0.036649 0.059624 0.144 Uiso 1 1 calc R U
C8 C 1.2548(9) 0.3377(4) -0.0605(4) 0.089(4) Uani 1 1 d . .
C9 C 0.8379(8) 0.4726(4) -0.4926(4) 0.086(3) Uani 1 1 d . .
C10 C 0.5005(7) 0.3213(4) -0.0682(4) 0.084(3) Uani 1 1 d . .
C11 C 0.8646(9) 0.0806(3) 0.1742(4) 0.089(4) Uani 1 1 d . .
C12 C 0.9216(8) 0.4296(3) 0.1663(4) 0.085(3) Uani 1 1 d . .
C13 C 0.2198(17) 0.7586(6) 0.2334(8) 0.157(8) Uani 1 1 d . U
C14 C -0.0821(12) 0.7841(6) 0.0905(7) 0.1380(15) Uani 1 1 d . U
N5P N 0.9238(6) 0.3400(2) -0.3779(3) 0.074(3) Uani 1 1 d . .
N4P N 0.9278(6) 0.2638(3) -0.3569(3) 0.077(3) Uani 1 1 d . .
C17 C 0.9060(7) 0.1422(3) 0.1314(4) 0.077(3) Uani 1 1 d . .
H17 H 0.881751 0.156515 0.153939 0.093 Uiso 1 1 calc R U
C18 C 0.6873(10) 0.0971(4) -0.2689(5) 0.106(4) Uani 1 1 d . .
H18A H 0.706586 0.122455 -0.259852 0.158 Uiso 1 1 calc R U
H18B H 0.641563 0.100000 -0.289291 0.158 Uiso 1 1 calc R U
H18C H 0.668100 0.082628 -0.243966 0.158 Uiso 1 1 calc R U
C19 C 0.130(2) 0.7549(8) 0.2472(5) 0.177(11) Uani 1 1 d . U
C20 C -0.1022(10) 0.7518(6) 0.1583(8) 0.142(6) Uani 1 1 d D U
C21 C 0.9444(9) 0.0689(4) -0.0102(4) 0.099(4) Uani 1 1 d . .
H21A H 0.898879 0.054892 0.003402 0.148 Uiso 1 1 calc R U
H21B H 0.923990 0.093505 -0.021029 0.148 Uiso 1 1 calc R U
H21C H 0.966181 0.053627 -0.033985 0.148 Uiso 1 1 calc R U
C22 C 0.3344(12) 0.7584(5) 0.1072(8) 0.1380(15) Uani 1 1 d . U
C23 C 0.8401(9) 0.2029(3) -0.3563(4) 0.083(4) Uani 1 1 d . .
C24 C 0.7303(11) 0.0357(4) -0.3047(5) 0.125(5) Uani 1 1 d . .
H24A H 0.776244 0.022078 -0.318314 0.188 Uiso 1 1 calc R U
H24B H 0.711204 0.021099 -0.279864 0.188 Uiso 1 1 calc R U
H24C H 0.684666 0.038471 -0.325189 0.188 Uiso 1 1 calc R U
C26 C 0.7591(10) 0.0751(4) -0.2905(5) 0.101(4) Uani 1 1 d . .
C27 C -0.0839(13) 0.7882(6) 0.1679(9) 0.170(7) Uani 1 1 d DG U
N2P N 0.8431(6) 0.2622(2) 0.0925(3) 0.069(2) Uani 1 1 d . .
C29 C 0.9107(8) 0.1002(3) 0.1333(4) 0.081(3) Uani 1 1 d . .
C30 C 0.5075(7) 0.3237(3) -0.2057(4) 0.069(3) Uani 1 1 d . .
C31 C 0.6403(8) 0.2340(3) -0.3236(4) 0.075(3) Uani 1 1 d . .
H31 H 0.588751 0.230009 -0.309826 0.090 Uiso 1 1 calc R U
C32 C 1.2760(7) 0.3391(4) -0.1090(4) 0.088(4) Uani 1 1 d . .
C33 C 0.7658(11) 0.4871(6) -0.5632(6) 0.146(6) Uani 1 1 d . U
H33A H 0.741757 0.509486 -0.548842 0.219 Uiso 1 1 calc R U
H33B H 0.774091 0.492978 -0.593486 0.219 Uiso 1 1 calc R U
H33C H 0.728315 0.465179 -0.560415 0.219 Uiso 1 1 calc R U
C34 C 1.2852(8) 0.3107(4) -0.0323(4) 0.094(4) Uani 1 1 d . .
H34 H 1.332272 0.296163 -0.040323 0.112 Uiso 1 1 calc R U
C35 C 1.1761(8) 0.3242(3) 0.0197(4) 0.084(3) Uani 1 1 d . .
C36 C 0.5866(7) 0.3165(3) -0.2873(3) 0.067(3) Uani 1 1 d . .
C37 C 0.8317(7) 0.4306(3) -0.4300(4) 0.081(3) Uani 1 1 d . .
C38 C 0.8217(9) 0.5031(3) -0.4675(5) 0.091(4) Uani 1 1 d . .
H38 H 0.818132 0.527563 -0.480694 0.110 Uiso 1 1 calc R U
C39 C 0.8010(8) 0.0974(3) -0.3291(4) 0.084(3) Uani 1 1 d . .
C40 C 0.9019(8) 0.0986(3) 0.2153(4) 0.081(3) Uani 1 1 d . .
H40A H 0.961716 0.093890 0.215991 0.122 Uiso 1 1 calc R U
H40B H 0.891580 0.126313 0.215317 0.122 Uiso 1 1 calc R U
H40C H 0.876135 0.086959 0.240421 0.122 Uiso 1 1 calc R U
C41 C 0.4895(7) 0.3244(3) -0.1584(4) 0.078(3) Uani 1 1 d . .
C42 C 0.3100(13) 0.7162(6) 0.1015(9) 0.151(6) Uani 1 1 d . U
C44 C 0.6508(8) 0.3079(3) -0.3231(4) 0.074(3) Uani 1 1 d . .
C45 C 0.8955(15) 0.0783(4) -0.4415(5) 0.145(6) Uani 1 1 d . U
C46 C 1.0799(7) 0.3448(3) 0.0777(4) 0.074(3) Uani 1 1 d . .
C47 C 0.8107(8) 0.1394(3) -0.3270(5) 0.087(4) Uani 1 1 d . .
H47 H 0.795443 0.152510 -0.301606 0.105 Uiso 1 1 calc R U
C48 C -0.0301(12) 0.7824(6) 0.0525(7) 0.1380(15) Uani 1 1 d . U
C49 C 0.0744(15) 0.7850(6) 0.2403(6) 0.132(6) Uani 1 1 d G U
C50 C 0.6813(7) 0.3401(3) -0.3460(4) 0.079(3) Uani 1 1 d . .
N1P N 1.0091(6) 0.2673(3) 0.0809(3) 0.078(3) Uani 1 1 d . .
C52 C 0.8444(8) 0.4348(3) -0.4735(4) 0.084(3) Uani 1 1 d . .
H52 H 0.857201 0.413119 -0.490677 0.101 Uiso 1 1 calc R U
C53 C 1.1249(10) 0.3805(3) 0.0891(5) 0.094(4) Uani 1 1 d . .
H53 H 1.176375 0.389247 0.078314 0.113 Uiso 1 1 calc R U
C54 C 0.9166(9) 0.4637(4) 0.2348(4) 0.094(4) Uani 1 1 d . .
C55 C 0.9704(8) 0.1394(3) 0.0616(4) 0.079(3) Uani 1 1 d . .
H55 H 0.988596 0.152185 0.036568 0.095 Uiso 1 1 calc R U
C56 C 0.6365(9) 0.3752(3) -0.3572(4) 0.086(4) Uani 1 1 d . .
H56 H 0.583330 0.382104 -0.346964 0.104 Uiso 1 1 calc R U
C57 C 1.1227(7) 0.3183(4) -0.3145(3) 0.071(3) Uani 1 1 d . .
C58 C 1.0858(9) 0.0974(4) 0.0037(4) 0.098(4) Uani 1 1 d . .
H58A H 1.129004 0.101594 0.025237 0.147 Uiso 1 1 calc R U
H58B H 1.108359 0.082339 -0.019955 0.147 Uiso 1 1 calc R U
H58C H 1.066167 0.122216 -0.006999 0.147 Uiso 1 1 calc R U
C59 C 0.7782(7) 0.2021(3) 0.0814(4) 0.067(3) Uani 1 1 d . .
H59 H 0.770677 0.175043 0.080873 0.080 Uiso 1 1 calc R U
C60 C -0.0080(14) 0.7772(5) 0.2214(4) 0.145(6) Uani 1 1 d DG U
C61 C 0.2675(10) 0.8220(5) 0.0993(7) 0.134(4) Uani 1 1 d . U
C63 C 0.9459(8) 0.0801(4) 0.0999(4) 0.079(3) Uani 1 1 d . .
H63 H 0.949502 0.052991 0.101734 0.094 Uiso 1 1 calc R U
C64 C 0.1945(13) 0.8455(5) 0.1696(7) 0.1380(15) Uani 1 1 d . .
C65 C 0.8696(8) 0.1407(3) -0.3971(5) 0.086(4) Uani 1 1 d . .
H65 H 0.892846 0.155295 -0.419708 0.104 Uiso 1 1 calc R U
C66 C 0.2528(15) 0.7244(6) 0.2166(7) 0.133(7) Uani 1 1 d . U
C67 C -0.0122(14) 0.8366(6) 0.1218(7) 0.182(10) Uani 1 1 d DG U
C68 C 0.1930(12) 0.6741(5) 0.0731(6) 0.125(5) Uani 1 1 d . U
C69 C 1.0859(7) 0.2101(3) 0.0707(4) 0.068(3) Uani 1 1 d . .
H69 H 1.103031 0.184105 0.072519 0.082 Uiso 1 1 calc R U
C70 C 0.6006(8) 0.3475(3) -0.0126(4) 0.083(3) Uani 1 1 d . .
H70 H 0.608245 0.369076 -0.030648 0.099 Uiso 1 1 calc R U
C71 C 1.2283(8) 0.3350(4) -0.2442(4) 0.084(4) Uani 1 1 d . .
C72 C 0.6085(8) 0.3449(3) -0.2593(4) 0.079(3) Uani 1 1 d . .
H72 H 0.651759 0.361899 -0.267099 0.095 Uiso 1 1 calc R U
C73 C 1.2864(7) 0.3036(4) -0.1309(4) 0.079(3) Uani 1 1 d . .
H73 H 1.297551 0.280491 -0.115836 0.095 Uiso 1 1 calc R U
C74 C 0.9361(8) 0.2042(3) 0.0922(4) 0.077(4) Uani 1 1 d . .
C75 C 0.7897(10) 0.5363(4) -0.3963(5) 0.109(4) Uani 1 1 d . .
C76 C 0.9653(17) 0.5374(5) 0.1409(8) 0.164(7) Uani 1 1 d . U
C77 C -0.1030(9) 0.7461(6) 0.1074(8) 0.138(6) Uani 1 1 d . U
C79 C 0.4853(7) 0.3576(3) -0.1349(4) 0.075(3) Uani 1 1 d . .
H79 H 0.476552 0.381286 -0.149285 0.090 Uiso 1 1 calc R U
C80 C 0.7617(8) 0.3757(3) -0.3895(4) 0.071(3) Uani 1 1 d . .
C81 C 1.2663(7) 0.3379(4) -0.1986(4) 0.089(4) Uani 1 1 d . .
C82 C -0.0667(12) 0.8093(5) 0.1252(6) 0.156(7) Uani 1 1 d G U
C83 C 0.4775(7) 0.2965(3) -0.2359(4) 0.079(3) Uani 1 1 d . .
H83 H 0.431599 0.280560 -0.229228 0.095 Uiso 1 1 calc R U
C84 C 1.0075(8) 0.2265(3) 0.0841(4) 0.071(3) Uani 1 1 d . .
C85 C 0.955(2) 0.4998(7) 0.3038(8) 0.240(15) Uani 1 1 d . .
H85A H 0.945521 0.500524 0.334732 0.360 Uiso 1 1 calc R U
H85B H 1.013986 0.495656 0.298284 0.360 Uiso 1 1 calc R U
H85C H 0.937526 0.524139 0.291075 0.360 Uiso 1 1 calc R U
C86 C 0.9767(8) 0.0986(3) 0.0630(4) 0.078(3) Uani 1 1 d . .
C87 C 0.8643(9) 0.0998(3) -0.4010(4) 0.088(4) Uani 1 1 d . .
C88 C 0.2714(9) 0.8260(4) 0.1472(6) 0.115(5) Uani 1 1 d . U
C89 C 0.5704(8) 0.2869(4) 0.0436(4) 0.086(3) Uani 1 1 d . .
H89 H 0.557631 0.267687 0.064077 0.103 Uiso 1 1 calc R U
C90 C 0.9968(9) 0.3776(3) 0.1249(4) 0.080(3) Uani 1 1 d . .
C91 C 0.6528(8) 0.3425(4) 0.0234(4) 0.092(4) Uani 1 1 d . .
H91 H 0.695485 0.360501 0.029237 0.111 Uiso 1 1 calc R U
C92 C 0.9960(7) 0.2044(4) -0.3458(4) 0.080(3) Uani 1 1 d . .
H92 H 1.004646 0.177541 -0.343595 0.096 Uiso 1 1 calc R U
C93 C 0.9212(7) 0.2237(3) -0.3585(4) 0.075(3) Uani 1 1 d . .
C94 C 1.0075(7) 0.3390(3) -0.3665(4) 0.072(3) Uani 1 1 d . .
C95 C 1.1947(9) 0.2984(3) -0.3089(4) 0.087(4) Uani 1 1 d . .
H95 H 1.208129 0.278942 -0.328948 0.104 Uiso 1 1 calc R U
C96 C -0.0725(12) 0.7134(6) 0.0895(8) 0.143(6) Uani 1 1 d . U
C97 C 0.4877(7) 0.2870(3) -0.0917(4) 0.074(3) Uani 1 1 d . .
H97 H 0.483413 0.263205 -0.077037 0.089 Uiso 1 1 calc R U
C98 C 0.5694(7) 0.3502(3) -0.2189(4) 0.070(3) Uani 1 1 d . .
H98 H 0.584520 0.371107 -0.201051 0.084 Uiso 1 1 calc R U
C99 C 1.1292(7) 0.2402(4) 0.0550(4) 0.075(3) Uani 1 1 d . .
H99 H 1.180882 0.237985 0.040777 0.090 Uiso 1 1 calc R U
C100 C 1.0482(7) 0.3070(3) -0.3448(4) 0.079(3) Uani 1 1 d . .
C101 C 0.1497(14) 0.7260(7) 0.0250(6) 0.152(7) Uani 1 1 d G U
C102 C 1.2508(9) 0.3055(4) -0.2744(4) 0.091(4) Uani 1 1 d . .
H102 H 1.300771 0.291383 -0.271528 0.109 Uiso 1 1 calc R U
C103 C 0.7158(7) 0.3031(3) 0.0791(4) 0.076(3) Uani 1 1 d . .
C104 C 0.2995(10) 0.7961(5) 0.1739(7) 0.114(5) Uani 1 1 d . U
C105 C 0.019(2) 0.7516(5) 0.0298(7) 0.206(11) Uani 1 1 d . U
C106 C 0.6413(7) 0.3114(3) 0.0500(4) 0.078(3) Uani 1 1 d . .
C107 C 0.9397(7) 0.1611(3) 0.0942(4) 0.070(3) Uani 1 1 d . .
C108 C 0.3254(12) 0.7630(5) 0.1589(9) 0.167(10) Uani 1 1 d . U
C109 C 1.0496(8) 0.3733(3) -0.3829(4) 0.087(3) Uani 1 1 d . .
H109 H 1.106835 0.378865 -0.379901 0.105 Uiso 1 1 calc R U
C110 C 0.4935(7) 0.3577(3) -0.0910(4) 0.075(3) Uani 1 1 d . .
H110 H 0.494496 0.381232 -0.075725 0.090 Uiso 1 1 calc R U
C111 C 0.6845(8) 0.3967(3) -0.3852(4) 0.081(3) Uani 1 1 d . .
H111 H 0.669839 0.420191 -0.398589 0.097 Uiso 1 1 calc R U
C112 C 1.0551(9) 0.2344(3) -0.3369(4) 0.087(4) Uani 1 1 d . .
H112 H 1.111066 0.231221 -0.328325 0.104 Uiso 1 1 calc R U
C113 C 0.915(2) 0.5389(6) 0.0974(8) 0.221(14) Uani 1 1 d . U
H11A H 0.930438 0.516814 0.079650 0.331 Uiso 1 1 calc R U
H11B H 0.855735 0.538000 0.103437 0.331 Uiso 1 1 calc R U
H11C H 0.928368 0.562678 0.082239 0.331 Uiso 1 1 calc R U
C114 C 0.7568(6) 0.2668(3) 0.0791(3) 0.061(3) Uani 1 1 d . .
C115 C 1.1128(8) 0.3137(3) 0.0554(4) 0.076(3) Uani 1 1 d . .
C116 C 0.6796(7) 0.2719(3) -0.3304(4) 0.068(3) Uani 1 1 d . .
C117 C 0.3037(12) 0.7250(6) 0.1817(8) 0.133(6) Uani 1 1 d . U
C118 C 0.5351(7) 0.3199(4) -0.0224(4) 0.077(3) Uani 1 1 d . .
C119 C 0.9123(8) 0.3733(3) -0.3995(4) 0.080(3) Uani 1 1 d . .
C120 C 0.9317(10) 0.4988(4) 0.2115(5) 0.112(5) Uani 1 1 d . .
H120 H 0.933612 0.522251 0.226856 0.134 Uiso 1 1 calc R U
C121 C 0.5210(7) 0.2910(3) 0.0078(4) 0.079(3) Uani 1 1 d . .
H121 H 0.476185 0.273841 0.003600 0.095 Uiso 1 1 calc R U
C122 C 0.7179(8) 0.2293(3) 0.0721(4) 0.083(3) Uani 1 1 d . .
H122 H 0.662688 0.224544 0.063012 0.100 Uiso 1 1 calc R U
C123 C 0.8524(12) 0.4770(5) -0.5418(7) 0.1380(15) Uani 1 1 d D U
C124 C -0.0418(10) 0.6812(5) 0.1220(8) 0.127(6) Uani 1 1 d . U
C125 C 0.8094(8) 0.5009(3) -0.4218(5) 0.091(4) Uani 1 1 d . .
C126 C 0.8319(8) 0.3907(3) -0.4072(4) 0.073(3) Uani 1 1 d . .
C127 C 1.0119(7) 0.2704(3) -0.3439(3) 0.067(3) Uani 1 1 d . .
C128 C 0.1893(13) 0.8355(5) 0.0768(7) 0.1380(15) Uani 1 1 d . U
C129 C 1.1518(8) 0.3544(4) -0.0069(4) 0.089(4) Uani 1 1 d . .
H129 H 1.107841 0.370564 0.002058 0.107 Uiso 1 1 calc R U
C130 C 1.1575(8) 0.3571(4) -0.2511(4) 0.090(4) Uani 1 1 d . .
H130 H 1.144278 0.377503 -0.232212 0.108 Uiso 1 1 calc R U
C131 C 0.7618(8) 0.3895(4) 0.1414(5) 0.093(4) Uani 1 1 d . .
H131 H 0.748340 0.411032 0.158528 0.111 Uiso 1 1 calc R U
C132 C 0.9938(8) 0.3956(4) -0.4030(4) 0.086(3) Uani 1 1 d . .
H132 H 1.002783 0.419756 -0.416310 0.103 Uiso 1 1 calc R U
C133 C 1.1050(8) 0.3490(4) -0.2869(4) 0.091(4) Uani 1 1 d . .
H133 H 1.057713 0.364572 -0.292062 0.109 Uiso 1 1 calc R U
C134 C 0.0326(15) 0.8150(6) 0.0530(9) 0.154(9) Uani 1 1 d D U
C135 C 1.0725(10) 0.3991(3) 0.1204(4) 0.096(4) Uani 1 1 d . .
H135 H 1.085926 0.421849 0.135518 0.115 Uiso 1 1 calc R U
C136 C 0.8550(8) 0.2220(3) 0.0920(4) 0.078(3) Uani 1 1 d . .
C137 C 0.8405(9) 0.1596(4) -0.3600(5) 0.087(4) Uani 1 1 d . .
C138 C 0.7513(8) 0.3345(3) 0.1014(4) 0.086(3) Uani 1 1 d . .
C139 C 0.0330(11) 0.6628(4) 0.0996(6) 0.106(5) Uani 1 1 d . .
C141 C 0.8857(10) 0.0366(4) 0.1742(5) 0.102(4) Uani 1 1 d . .
H14A H 0.945742 0.033164 0.176728 0.153 Uiso 1 1 calc R U
H14B H 0.858273 0.024107 0.198366 0.153 Uiso 1 1 calc R U
H14C H 0.866367 0.025010 0.147443 0.153 Uiso 1 1 calc R U
C142 C 0.9230(11) 0.3918(3) 0.1418(4) 0.086(4) Uani 1 1 d . .
C143 C 0.8116(17) 0.4796(8) 0.2925(7) 0.200(10) Uani 1 1 d . .
H14D H 0.802464 0.481133 0.323359 0.299 Uiso 1 1 calc R U
H14E H 0.802870 0.504911 0.279628 0.299 Uiso 1 1 calc R U
H14F H 0.772738 0.461157 0.279927 0.299 Uiso 1 1 calc R U
C144 C 0.6898(7) 0.2053(3) -0.3403(4) 0.078(3) Uani 1 1 d . .
H144 H 0.675715 0.178993 -0.343328 0.094 Uiso 1 1 calc R U
C145 C 0.5184(8) 0.2934(3) -0.2772(4) 0.082(3) Uani 1 1 d . .
H145 H 0.498583 0.275368 -0.297532 0.099 Uiso 1 1 calc R U
C146 C 1.1888(9) 0.3615(3) -0.0453(5) 0.086(4) Uani 1 1 d . .
H146 H 1.170424 0.382533 -0.062166 0.104 Uiso 1 1 calc R U
C147 C -0.0401(9) 0.6862(5) 0.1685(7) 0.121(5) Uani 1 1 d D U
C148 C 0.8137(7) 0.4648(3) -0.4048(4) 0.077(3) Uani 1 1 d . .
H148 H 0.804638 0.461883 -0.374989 0.092 Uiso 1 1 calc R U
C149 C 1.2479(8) 0.3037(4) 0.0095(5) 0.088(4) Uani 1 1 d . .
H149 H 1.271459 0.285831 0.028902 0.106 Uiso 1 1 calc R U
C150 C -0.0184(13) 0.7162(7) 0.0511(8) 0.153(7) Uani 1 1 d . U
C151 C 0.9107(11) 0.5068(5) -0.5512(6) 0.1380(15) Uani 1 1 d . U
H15A H 0.891885 0.530955 -0.538403 0.207 Uiso 1 1 calc R U
H15B H 0.964929 0.499954 -0.539380 0.207 Uiso 1 1 calc R U
H15C H 0.915102 0.509914 -0.582201 0.207 Uiso 1 1 calc R U
C152 C 0.7695(8) 0.2238(3) -0.3525(3) 0.073(3) Uani 1 1 d . .
C153 C 0.2528(13) 0.7723(7) 0.0455(6) 0.145(6) Uani 1 1 d G U
C154 C 0.1323(13) 0.8509(5) 0.0991(7) 0.1380(15) Uani 1 1 d . .
C155 C 1.2697(7) 0.3732(4) -0.1775(4) 0.083(3) Uani 1 1 d . .
H155 H 1.268166 0.396445 -0.193285 0.099 Uiso 1 1 calc R U
C156 C 0.8267(8) 0.0792(4) -0.3679(5) 0.090(4) Uani 1 1 d . .
H156 H 0.818109 0.052368 -0.371221 0.108 Uiso 1 1 calc R U
C157 C 0.3032(12) 0.7845(6) 0.0805(7) 0.1380(15) Uani 1 1 d . U
C158 C 0.9034(12) 0.4659(5) 0.2836(5) 0.122(5) Uani 1 1 d . U
C159 C 1.2756(7) 0.3739(4) -0.1321(5) 0.092(4) Uani 1 1 d . .
H159 H 1.279267 0.397700 -0.117470 0.110 Uiso 1 1 calc R U
C162 C 0.7083(8) 0.3684(3) 0.1183(4) 0.084(3) Uani 1 1 d . .
H162 H 0.651693 0.374520 0.113578 0.101 Uiso 1 1 calc R U
C163 C 0.8902(16) 0.1022(5) -0.4827(5) 0.160(8) Uani 1 1 d . .
H16A H 0.868570 0.127826 -0.476002 0.240 Uiso 1 1 calc R U
H16B H 0.945433 0.104648 -0.495232 0.240 Uiso 1 1 calc R U
H16C H 0.853138 0.089500 -0.503043 0.240 Uiso 1 1 calc R U
C164 C 0.2304(12) 0.6680(5) 0.1533(8) 0.142(6) Uani 1 1 d . U
C166 C 0.8466(8) 0.3729(3) 0.1352(4) 0.087(4) Uani 1 1 d . .
C167 C -0.0689(11) 0.7223(6) 0.1828(7) 0.140(6) Uani 1 1 d G .
C168 C 0.1294(13) 0.8562(5) 0.1440(7) 0.1380(15) Uani 1 1 d . .
C169 C 0.1194(15) 0.6882(7) 0.0441(7) 0.147(7) Uani 1 1 d . U
C170 C 0.2439(12) 0.7933(5) 0.2136(6) 0.121(6) Uani 1 1 d . .
C173 C 0.4812(7) 0.2880(4) -0.1367(4) 0.082(3) Uani 1 1 d . .
H173 H 0.471522 0.265102 -0.152485 0.099 Uiso 1 1 calc R U
C174 C 0.0339(17) 0.8412(6) 0.0855(10) 0.175(10) Uani 1 1 d . U
C175 C 0.2953(12) 0.6965(5) 0.1444(9) 0.155(7) Uani 1 1 d . U
C176 C 0.1805(12) 0.8245(5) 0.2094(7) 0.1380(15) Uani 1 1 d . .
C178 C 0.0292(13) 0.6736(5) 0.1928(6) 0.142(6) Uani 1 1 d D U
C179 C 1.0867(7) 0.2767(3) 0.0625(4) 0.071(3) Uani 1 1 d . .
C180 C -0.0184(9) 0.7311(5) 0.2202(5) 0.1380(15) Uani 1 1 d DG U
C181 C 0.2320(14) 0.7319(8) 0.0417(6) 0.150(7) Uani 1 1 d G U
C182 C 0.0932(12) 0.6600(6) 0.1761(7) 0.144(6) Uani 1 1 d D U
C183 C 0.1926(12) 0.6917(6) 0.2175(7) 0.143(7) Uani 1 1 d . U
C184 C 0.9238(18) 0.0398(7) -0.4376(9) 0.286(17) Uani 1 1 d D U
H18D H 0.920531 0.031719 -0.407701 0.429 Uiso 1 1 calc R U
H18E H 0.888945 0.022950 -0.455192 0.429 Uiso 1 1 calc R U
H18F H 0.981240 0.038097 -0.447381 0.429 Uiso 1 1 calc R U
C187 C 0.9250(16) 0.4279(5) 0.3070(5) 0.172(9) Uani 1 1 d . U
H18G H 0.915477 0.430999 0.337733 0.258 Uiso 1 1 calc R U
H18H H 0.889769 0.407198 0.296047 0.258 Uiso 1 1 calc R U
H18I H 0.983192 0.421489 0.302051 0.258 Uiso 1 1 calc R U
C188 C 0.189(3) 0.8031(7) 0.0429(8) 0.207(12) Uani 1 1 d G U
C189 C 0.0452(14) 0.6833(6) 0.0570(7) 0.130(6) Uani 1 1 d . .
C190 C 0.1100(12) 0.7100(7) 0.2371(6) 0.163(7) Uani 1 1 d DG U
C191 C 0.9358(14) 0.5723(5) 0.1642(7) 0.170(8) Uani 1 1 d . .
H59A H 0.963736 0.573924 0.191943 0.255 Uiso 1 1 calc R U
H59B H 0.948544 0.595220 0.147320 0.255 Uiso 1 1 calc R U
H59C H 0.875911 0.570543 0.168517 0.255 Uiso 1 1 calc R U
C193 C 0.2667(16) 0.7019(8) 0.0718(11) 0.177(9) Uani 1 1 d . U
C194 C 0.8099(17) 0.5741(5) -0.4194(9) 0.222(13) Uani 1 1 d . .
H19D H 0.795529 0.595778 -0.400963 0.333 Uiso 1 1 calc R U
H19E H 0.869120 0.574902 -0.425978 0.333 Uiso 1 1 calc R U
H19F H 0.777892 0.575554 -0.445966 0.333 Uiso 1 1 calc R U
C195 C 0.0404(12) 0.7027(5) 0.2243(6) 0.1380(15) Uani 1 1 d DG U
C198 C 0.7749(10) 0.0863(4) 0.1705(5) 0.123(5) Uani 1 1 d . .
H19A H 0.755006 0.074370 0.144015 0.185 Uiso 1 1 calc R U
H19B H 0.747210 0.074491 0.194961 0.185 Uiso 1 1 calc R U
H19C H 0.762655 0.113845 0.169857 0.185 Uiso 1 1 calc R U
C199 C 0.9431(12) 0.4995(4) 0.1692(6) 0.127(6) Uani 1 1 d . .
C203 C 0.6949(11) 0.5389(6) -0.3851(7) 0.158(8) Uani 1 1 d . .
H20A H 0.684577 0.562292 -0.368488 0.236 Uiso 1 1 calc R U
H20B H 0.662360 0.539669 -0.411497 0.236 Uiso 1 1 calc R U
H20C H 0.678847 0.516437 -0.368212 0.236 Uiso 1 1 calc R U
C204 C 0.1736(14) 0.6698(6) 0.1896(10) 0.157(7) Uani 1 1 d D U
C205 C 0.9412(12) 0.4640(4) 0.1458(5) 0.122(5) Uani 1 1 d . .
H205 H 0.953323 0.463969 0.116116 0.146 Uiso 1 1 calc R U
C207 C 0.8292(10) 0.0676(4) -0.2563(5) 0.113(5) Uani 1 1 d . .
H20D H 0.850451 0.092230 -0.245846 0.170 Uiso 1 1 calc R U
H20E H 0.806310 0.052934 -0.232431 0.170 Uiso 1 1 calc R U
H20F H 0.874232 0.053070 -0.269545 0.170 Uiso 1 1 calc R U
C212 C 0.7980(16) 0.0568(9) -0.4600(8) 0.233(13) Uani 1 1 d D U
H21D H 0.758081 0.077156 -0.466526 0.349 Uiso 1 1 calc R U
H21E H 0.808228 0.041508 -0.485675 0.349 Uiso 1 1 calc R U
H21F H 0.775539 0.040220 -0.437488 0.349 Uiso 1 1 calc R U
C213 C 0.886(2) 0.4464(8) -0.5610(6) 0.276(17) Uani 1 1 d D U
H21G H 0.850863 0.423917 -0.556594 0.414 Uiso 1 1 calc R U
H21H H 0.891310 0.451483 -0.591699 0.414 Uiso 1 1 calc R U
H21I H 0.941137 0.441523 -0.548878 0.414 Uiso 1 1 calc R U
C214 C -0.0313(19) 0.8035(6) 0.1963(9) 0.197(9) Uani 1 1 d DG U
C218 C 1.057(2) 0.5360(9) 0.122(2) 0.45(4) Uani 1 1 d . .
H21J H 1.065616 0.511251 0.108116 0.670 Uiso 1 1 calc R U
H21K H 1.063822 0.556801 0.101598 0.670 Uiso 1 1 calc R U
H21L H 1.096474 0.539002 0.145642 0.670 Uiso 1 1 calc R U
C226 C 0.101(3) 0.8029(12) 0.0346(10) 0.30(2) Uani 1 1 d DG U
C402 C 0.0970(11) 0.6511(5) 0.1294(7) 0.1380(15) Uani 1 1 d D U
C400 C 0.1810(11) 0.6570(5) 0.1139(7) 0.1380(15) Uani 1 1 d D U
C404 C 0.0391(15) 0.8480(6) 0.1543(10) 0.212(13) Uani 1 1 d D U
C501 C 0.0996(12) 0.8198(5) 0.2231(7) 0.1380(15) Uani 1 1 d . U
C502 C 0.0394(14) 0.8324(7) 0.1904(8) 0.175(8) Uani 1 1 d D U

loop_
_atom_site_aniso_label
_atom_site_aniso_U_11
_atom_site_aniso_U_22
_atom_site_aniso_U_33
_atom_site_aniso_U_23
_atom_site_aniso_U_13
_atom_site_aniso_U_12
Ni1 0.0772(11) 0.0532(9) 0.0812(11) -0.0016(6) -0.0239(8) 0.0032(6)
Ni2 0.0707(10) 0.0587(9) 0.0851(11) 0.0064(6) -0.0277(8) -0.0059(6)
N7 0.088(7) 0.059(6) 0.076(6) -0.003(4) -0.025(5) 0.016(5)
C300 0.081(8) 0.073(8) 0.107(11) -0.005(7) -0.005(7) 0.008(6)
C409 0.075(8) 0.051(6) 0.118(10) -0.010(6) -0.040(7) 0.006(6)
C1F 0.34(3) 0.47(4) 0.086(14) 0.04(3) 0.04(2) 0.27(3)
N6P 0.081(7) 0.068(6) 0.069(6) 0.004(4) -0.021(5) -0.013(5)
C2 0.20(2) 0.137(15) 0.19(2) -0.051(13) -0.100(17) 0.010(14)
C4 0.060(7) 0.079(8) 0.109(11) -0.014(7) -0.020(7) -0.009(6)
N3P 0.094(8) 0.065(6) 0.087(7) 0.006(5) -0.034(5) 0.008(5)
N7P 0.083(7) 0.062(6) 0.084(7) 0.011(4) -0.043(5) -0.005(5)
C7 0.098(9) 0.059(7) 0.130(11) -0.014(6) -0.023(8) 0.003(6)
C8 0.090(9) 0.093(9) 0.084(9) 0.001(7) -0.054(8) -0.017(8)
C9 0.101(9) 0.080(9) 0.077(8) 0.031(7) -0.009(7) -0.007(7)
C10 0.055(7) 0.100(10) 0.095(9) 0.001(7) -0.021(6) 0.014(6)
C11 0.100(10) 0.064(7) 0.104(10) 0.007(6) -0.020(8) -0.002(7)
C12 0.108(10) 0.063(8) 0.082(9) -0.012(6) -0.016(7) 0.005(6)
C13 0.208(19) 0.087(12) 0.175(19) 0.027(12) -0.117(15) -0.015(14)
C14 0.120(3) 0.118(3) 0.175(4) 0.013(3) -0.023(3) -0.019(3)
N5P 0.082(7) 0.048(5) 0.094(7) 0.006(5) -0.030(5) -0.006(4)
N4P 0.083(7) 0.071(6) 0.078(6) 0.017(4) -0.023(5) -0.024(5)
C17 0.075(8) 0.050(6) 0.106(9) 0.005(6) -0.038(7) 0.001(5)
C18 0.116(12) 0.074(8) 0.127(11) 0.007(8) -0.013(9) -0.017(8)
C19 0.29(3) 0.18(2) 0.060(10) 0.001(11) -0.024(14) -0.12(2)
C20 0.065(9) 0.131(12) 0.230(16) 0.014(14) 0.004(12) -0.004(10)
C21 0.104(10) 0.113(10) 0.079(8) 0.003(7) -0.043(7) 0.011(8)
C22 0.120(3) 0.118(3) 0.175(4) 0.013(3) -0.023(3) -0.019(3)
C23 0.101(10) 0.039(6) 0.107(10) -0.001(5) -0.050(8) 0.006(6)
C24 0.156(15) 0.064(8) 0.156(14) 0.003(8) -0.026(11) -0.003(8)
C26 0.121(12) 0.063(8) 0.120(11) 0.014(7) -0.045(9) -0.023(8)
C27 0.112(15) 0.137(13) 0.26(2) -0.025(14) -0.010(14) 0.028(12)
N2P 0.092(7) 0.051(5) 0.064(5) 0.002(4) -0.008(5) 0.008(4)
C29 0.091(9) 0.048(6) 0.102(9) 0.005(6) -0.039(7) -0.001(6)
C30 0.067(7) 0.063(7) 0.076(8) 0.010(6) -0.025(6) 0.005(6)
C31 0.071(7) 0.079(8) 0.076(8) 0.013(6) -0.025(6) -0.014(7)
C32 0.068(8) 0.116(11) 0.081(9) -0.002(8) -0.026(6) -0.016(7)
C33 0.107(11) 0.192(18) 0.139(13) 0.013(12) -0.008(9) -0.021(11)
C34 0.072(8) 0.126(11) 0.083(10) -0.009(8) -0.021(7) -0.009(7)
C35 0.087(10) 0.068(7) 0.095(9) 0.008(7) -0.021(7) -0.024(7)
C36 0.082(8) 0.052(6) 0.067(7) -0.001(5) -0.027(6) -0.015(6)
C37 0.077(8) 0.070(8) 0.097(10) 0.019(7) -0.026(7) -0.012(6)
C38 0.111(10) 0.052(7) 0.112(11) 0.018(7) -0.030(8) -0.005(6)
C39 0.094(9) 0.053(7) 0.104(10) 0.006(7) -0.031(7) -0.003(6)
C40 0.085(8) 0.067(7) 0.092(8) 0.006(6) -0.006(6) -0.001(6)
C41 0.078(8) 0.063(7) 0.093(9) 0.028(7) -0.025(6) -0.009(6)
C42 0.108(14) 0.115(9) 0.230(18) -0.035(11) 0.001(13) 0.030(10)
C44 0.108(9) 0.048(7) 0.067(7) 0.007(5) -0.023(7) -0.006(6)
C45 0.25(2) 0.079(9) 0.107(11) -0.026(9) -0.001(12) 0.033(10)
C46 0.069(8) 0.059(7) 0.095(8) -0.001(6) -0.024(7) -0.018(6)
C47 0.098(9) 0.054(7) 0.110(10) 0.021(7) -0.044(8) -0.007(6)
C48 0.120(3) 0.118(3) 0.175(4) 0.013(3) -0.023(3) -0.019(3)
C49 0.190(17) 0.100(10) 0.107(13) -0.012(9) 0.001(11) -0.020(12)
C50 0.049(7) 0.085(9) 0.102(9) -0.004(7) -0.024(6) -0.004(6)
N1P 0.074(7) 0.065(6) 0.093(7) -0.005(5) -0.034(5) -0.002(5)
C52 0.085(8) 0.072(8) 0.094(10) 0.008(6) -0.019(7) 0.002(6)
C53 0.125(11) 0.057(7) 0.100(10) 0.002(7) -0.029(9) -0.020(7)
C54 0.132(12) 0.082(9) 0.068(8) -0.025(7) -0.018(7) -0.001(8)
C55 0.092(9) 0.056(7) 0.089(8) 0.009(6) -0.045(7) -0.003(6)
C56 0.100(9) 0.062(7) 0.096(9) -0.012(7) -0.030(8) 0.026(7)
C57 0.062(7) 0.086(8) 0.064(7) 0.003(6) -0.023(5) -0.003(6)
C58 0.116(11) 0.083(8) 0.095(9) -0.020(7) -0.016(8) 0.013(8)
C59 0.062(7) 0.055(6) 0.084(8) -0.002(5) -0.023(6) -0.003(5)
C60 0.160(15) 0.140(9) 0.135(14) -0.065(10) 0.028(11) 0.004(12)
C61 0.099(10) 0.110(10) 0.192(13) 0.010(10) 0.003(9) -0.045(7)
C63 0.085(8) 0.072(7) 0.078(8) -0.004(7) -0.029(7) 0.003(6)
C64 0.120(3) 0.118(3) 0.175(4) 0.013(3) -0.023(3) -0.019(3)
C65 0.088(9) 0.058(7) 0.114(10) 0.010(7) -0.027(7) -0.010(6)
C66 0.163(18) 0.114(13) 0.121(14) 0.036(11) -0.081(10) 0.010(13)
C67 0.14(2) 0.100(14) 0.30(3) 0.060(18) -0.087(17) 0.016(10)
C68 0.137(13) 0.112(11) 0.127(10) -0.053(7) 0.004(9) 0.012(10)
C69 0.047(6) 0.060(6) 0.096(8) -0.017(6) -0.017(6) 0.010(6)
C70 0.090(9) 0.066(7) 0.093(9) 0.006(6) -0.022(7) 0.004(6)
C71 0.073(8) 0.100(9) 0.080(8) 0.003(7) -0.035(7) -0.012(7)
C72 0.076(8) 0.067(7) 0.093(9) 0.029(7) -0.028(7) -0.002(6)
C73 0.055(7) 0.095(9) 0.086(10) 0.007(7) -0.017(6) 0.001(6)
C74 0.082(9) 0.044(6) 0.104(9) -0.011(5) -0.046(7) 0.018(6)
C75 0.108(12) 0.076(9) 0.141(12) -0.019(8) -0.015(9) 0.007(8)
C76 0.19(2) 0.089(13) 0.212(19) 0.031(13) 0.019(15) 0.003(13)
C77 0.053(9) 0.121(12) 0.240(17) 0.009(12) -0.044(11) -0.012(8)
C79 0.088(8) 0.057(7) 0.082(9) 0.012(6) -0.037(6) 0.000(6)
C80 0.078(8) 0.050(6) 0.084(8) 0.009(5) -0.034(6) -0.009(6)
C81 0.058(7) 0.119(11) 0.089(9) 0.018(8) -0.029(6) -0.016(7)
C82 0.114(14) 0.072(10) 0.282(17) -0.015(9) -0.061(15) 0.027(8)
C83 0.065(7) 0.078(8) 0.095(9) 0.016(7) -0.017(7) -0.012(6)
C84 0.090(9) 0.049(7) 0.074(7) 0.004(5) -0.031(6) -0.005(6)
C85 0.34(4) 0.19(2) 0.19(2) -0.060(18) -0.10(2) -0.05(2)
C86 0.085(8) 0.066(8) 0.083(9) -0.013(6) -0.044(7) 0.017(6)
C87 0.109(10) 0.054(7) 0.100(9) -0.001(7) -0.025(8) 0.009(6)
C88 0.081(9) 0.088(9) 0.175(12) 0.037(10) -0.040(10) -0.037(8)
C89 0.092(9) 0.090(8) 0.074(8) 0.008(6) -0.010(7) 0.016(7)
C90 0.090(9) 0.066(8) 0.084(8) -0.001(6) -0.013(7) -0.002(7)
C91 0.092(9) 0.084(9) 0.100(9) 0.015(7) -0.033(8) 0.015(7)
C92 0.072(8) 0.082(8) 0.086(8) 0.018(6) -0.016(6) -0.001(7)
C93 0.068(8) 0.057(7) 0.099(9) -0.001(6) -0.030(6) 0.000(6)
C94 0.072(8) 0.057(7) 0.087(8) 0.011(5) -0.018(6) -0.018(6)
C95 0.091(10) 0.081(8) 0.087(9) -0.008(6) -0.018(7) 0.005(7)
C96 0.087(12) 0.128(13) 0.213(19) -0.024(12) -0.069(10) -0.016(11)
C97 0.064(7) 0.078(8) 0.082(9) 0.005(6) -0.010(6) 0.007(6)
C98 0.080(8) 0.059(6) 0.072(8) 0.017(5) -0.023(6) 0.002(6)
C99 0.052(7) 0.104(9) 0.068(7) -0.013(6) -0.019(5) 0.002(7)
C100 0.071(8) 0.074(8) 0.091(9) -0.002(6) -0.018(6) 0.005(6)
C101 0.150(15) 0.199(16) 0.108(12) -0.079(12) 0.027(11) -0.073(13)
C102 0.085(9) 0.099(9) 0.089(9) -0.012(7) -0.011(7) 0.001(7)
C103 0.078(8) 0.063(7) 0.086(8) -0.003(6) -0.018(6) 0.006(6)
C104 0.083(10) 0.103(11) 0.156(16) -0.008(10) -0.033(10) -0.025(8)
C105 0.40(3) 0.078(10) 0.136(17) -0.036(9) -0.127(16) 0.053(13)
C106 0.068(8) 0.067(7) 0.098(9) -0.010(6) -0.041(6) 0.006(6)
C107 0.094(8) 0.046(6) 0.070(8) -0.012(6) -0.018(6) 0.018(6)
C108 0.115(14) 0.079(10) 0.31(3) -0.011(10) -0.100(16) -0.008(8)
C109 0.073(8) 0.079(8) 0.110(9) 0.009(7) -0.013(7) -0.009(7)
C110 0.065(7) 0.059(7) 0.100(10) 0.013(6) 0.000(6) 0.002(5)
C111 0.085(9) 0.063(7) 0.094(9) 0.024(6) -0.035(7) -0.010(7)
C112 0.105(10) 0.074(8) 0.082(8) 0.010(6) -0.031(7) -0.002(7)
C113 0.34(4) 0.086(12) 0.23(3) 0.032(14) -0.05(2) -0.005(17)
C114 0.052(6) 0.069(7) 0.063(6) -0.003(5) -0.018(5) 0.003(5)
C115 0.080(8) 0.071(8) 0.076(8) -0.003(6) -0.043(6) -0.007(7)
C116 0.047(7) 0.072(8) 0.083(8) 0.016(6) -0.025(5) -0.010(5)
C117 0.093(13) 0.126(12) 0.180(17) 0.007(13) -0.073(10) -0.007(10)
C118 0.060(7) 0.089(8) 0.083(8) -0.002(7) -0.021(6) 0.021(6)
C119 0.092(9) 0.075(8) 0.073(8) 0.005(6) -0.030(6) -0.014(7)
C120 0.151(14) 0.078(10) 0.107(11) -0.020(8) 0.020(10) -0.006(8)
C121 0.069(7) 0.068(7) 0.100(9) 0.016(6) -0.012(7) -0.001(6)
C122 0.086(9) 0.075(8) 0.089(8) -0.001(6) -0.021(6) -0.002(7)
C123 0.120(3) 0.118(3) 0.175(4) 0.013(3) -0.023(3) -0.019(3)
C124 0.086(11) 0.116(12) 0.180(18) -0.023(10) -0.056(11) -0.026(9)
C125 0.091(9) 0.056(8) 0.124(12) -0.003(7) -0.034(8) -0.003(6)
C126 0.081(9) 0.046(6) 0.091(8) 0.016(5) -0.032(7) -0.012(6)
C127 0.063(7) 0.066(7) 0.071(7) 0.003(5) -0.013(5) 0.004(6)
C128 0.120(3) 0.118(3) 0.175(4) 0.013(3) -0.023(3) -0.019(3)
C129 0.093(9) 0.109(10) 0.065(8) 0.021(7) -0.021(7) -0.043(8)
C130 0.087(9) 0.083(8) 0.100(9) 0.017(7) -0.015(7) -0.006(7)
C131 0.081(9) 0.073(8) 0.124(11) -0.012(7) -0.018(8) 0.018(7)
C132 0.074(8) 0.079(8) 0.105(9) 0.020(7) -0.021(7) -0.007(7)
C133 0.076(8) 0.089(9) 0.106(10) 0.016(8) -0.042(7) -0.003(7)
C134 0.164(17) 0.086(11) 0.21(2) 0.061(10) -0.117(17) -0.011(9)
C135 0.140(13) 0.059(7) 0.088(9) -0.003(7) -0.045(9) -0.020(8)
C136 0.086(9) 0.069(8) 0.077(8) -0.002(5) -0.026(6) 0.007(7)
C137 0.108(10) 0.061(8) 0.093(10) 0.001(7) -0.029(8) 0.006(7)
C138 0.090(9) 0.075(8) 0.092(9) 0.004(6) -0.007(7) 0.013(7)
C139 0.117(13) 0.072(8) 0.130(13) -0.023(8) -0.026(10) -0.008(8)
C141 0.124(12) 0.076(8) 0.105(10) 0.004(7) -0.008(8) -0.016(8)
C142 0.137(13) 0.044(6) 0.075(8) -0.012(5) -0.035(8) -0.002(7)
C143 0.22(3) 0.24(3) 0.140(17) 0.005(16) -0.053(17) 0.05(2)
C144 0.068(8) 0.056(7) 0.111(10) 0.002(6) -0.025(7) -0.010(6)
C145 0.075(8) 0.071(7) 0.101(10) 0.005(6) -0.030(7) -0.004(6)
C146 0.088(9) 0.062(7) 0.109(11) 0.015(7) -0.034(8) -0.005(7)
C147 0.070(9) 0.113(13) 0.180(18) 0.002(11) 0.007(9) -0.042(9)
C148 0.071(7) 0.063(8) 0.096(8) -0.010(6) -0.015(6) -0.001(5)
C149 0.072(9) 0.091(9) 0.102(11) 0.018(7) -0.032(8) 0.002(7)
C150 0.111(14) 0.172(16) 0.177(18) -0.049(14) -0.076(10) 0.021(13)
C151 0.120(3) 0.118(3) 0.175(4) 0.013(3) -0.023(3) -0.019(3)
C152 0.105(10) 0.051(7) 0.062(7) 0.003(5) -0.045(6) 0.001(7)
C153 0.145(15) 0.181(14) 0.109(11) -0.025(12) 0.016(9) -0.041(12)
C154 0.120(3) 0.118(3) 0.175(4) 0.013(3) -0.023(3) -0.019(3)
C155 0.080(8) 0.088(9) 0.080(9) -0.005(7) -0.006(6) -0.021(6)
C156 0.093(9) 0.064(7) 0.114(11) 0.011(8) -0.032(8) 0.000(7)
C157 0.120(3) 0.118(3) 0.175(4) 0.013(3) -0.023(3) -0.019(3)
C158 0.145(14) 0.106(10) 0.113(12) -0.024(8) -0.020(10) 0.017(10)
C159 0.072(8) 0.101(10) 0.102(11) 0.006(8) -0.016(7) -0.015(7)
C162 0.082(8) 0.064(7) 0.106(9) 0.002(6) 0.009(7) 0.023(7)
C163 0.28(3) 0.081(10) 0.122(13) 0.006(9) 0.015(14) 0.026(13)
C164 0.101(11) 0.075(9) 0.248(15) 0.022(11) -0.083(10) 0.009(7)
C166 0.100(10) 0.065(7) 0.097(9) -0.014(6) -0.030(7) 0.023(7)
C167 0.099(12) 0.099(12) 0.22(2) -0.034(13) -0.003(12) -0.007(10)
C168 0.120(3) 0.118(3) 0.175(4) 0.013(3) -0.023(3) -0.019(3)
C169 0.118(14) 0.170(17) 0.152(16) -0.070(13) -0.023(11) -0.030(12)
C170 0.145(15) 0.111(12) 0.106(12) 0.004(9) -0.069(11) -0.020(10)
C173 0.057(7) 0.090(9) 0.100(10) -0.010(7) -0.029(6) 0.014(6)
C174 0.21(3) 0.071(11) 0.25(2) 0.058(12) -0.108(19) -0.002(13)
C175 0.092(11) 0.088(10) 0.28(2) 0.022(13) -0.048(12) 0.026(7)
C176 0.120(3) 0.118(3) 0.175(4) 0.013(3) -0.023(3) -0.019(3)
C178 0.139(13) 0.114(13) 0.172(15) 0.030(8) -0.047(11) -0.049(11)
C179 0.068(8) 0.066(8) 0.079(8) 0.003(6) -0.029(6) 0.000(6)
C180 0.120(3) 0.118(3) 0.175(4) 0.013(3) -0.023(3) -0.019(3)
C181 0.151(17) 0.176(14) 0.124(14) -0.056(13) 0.019(12) 0.001(14)
C182 0.143(13) 0.124(14) 0.167(10) 0.058(10) -0.048(11) -0.034(11)
C183 0.131(12) 0.126(13) 0.170(16) 0.084(10) -0.092(11) -0.057(10)
C184 0.46(5) 0.168(18) 0.23(3) 0.017(18) 0.08(3) 0.17(3)
C187 0.28(3) 0.139(13) 0.098(11) -0.014(9) -0.030(13) 0.043(15)
C188 0.35(4) 0.143(17) 0.125(17) 0.034(9) 0.02(2) 0.032(19)
C189 0.134(16) 0.122(13) 0.135(16) -0.064(12) -0.029(13) -0.021(13)
C190 0.170(12) 0.197(17) 0.122(13) 0.093(12) -0.061(11) -0.045(12)
C191 0.21(2) 0.066(10) 0.24(2) 0.039(12) 0.014(17) 0.016(11)
C193 0.118(17) 0.174(19) 0.24(3) -0.081(17) 0.047(14) -0.002(15)
C194 0.25(3) 0.080(12) 0.33(3) -0.039(16) 0.13(3) -0.045(14)
C195 0.120(3) 0.118(3) 0.175(4) 0.013(3) -0.023(3) -0.019(3)
C198 0.115(13) 0.098(10) 0.156(14) -0.018(9) -0.036(10) -0.005(9)
C199 0.186(17) 0.042(7) 0.152(15) -0.003(8) 0.008(12) -0.019(8)
C203 0.115(14) 0.164(16) 0.193(18) -0.087(14) -0.032(12) 0.047(12)
C204 0.138(13) 0.085(11) 0.25(2) 0.037(11) -0.067(11) -0.015(11)
C205 0.178(16) 0.080(10) 0.106(10) 0.007(8) 0.010(10) 0.012(10)
C207 0.130(12) 0.095(9) 0.115(11) 0.002(8) -0.045(9) 0.013(9)
C212 0.23(2) 0.29(3) 0.19(2) -0.11(2) -0.05(2) 0.08(2)
C213 0.47(4) 0.26(3) 0.095(13) 0.044(14) 0.07(2) 0.15(3)
C214 0.19(2) 0.123(15) 0.27(2) -0.064(13) -0.029(16) 0.035(12)
C218 0.22(4) 0.14(2) 0.99(13) 0.20(5) 0.14(5) 0.05(2)
C226 0.37(4) 0.37(4) 0.16(3) 0.12(3) -0.02(3) 0.19(4)
C402 0.120(3) 0.118(3) 0.175(4) 0.013(3) -0.023(3) -0.019(3)
C400 0.120(3) 0.118(3) 0.175(4) 0.013(3) -0.023(3) -0.019(3)
C404 0.16(2) 0.096(13) 0.38(3) 0.002(17) -0.12(2) 0.032(13)
C501 0.120(3) 0.118(3) 0.175(4) 0.013(3) -0.023(3) -0.019(3)
C502 0.130(15) 0.134(16) 0.26(2) -0.106(14) -0.067(14) 0.059(10)

loop_
_atom_type_symbol
_atom_type_description
_atom_type_scat_dispersion_real
_atom_type_scat_dispersion_imag
_atom_type_scat_source
C C 0.0033 0.0016 'International Tables Vol C Tables 4.2.6.8 and 6.1.1.4'
H H 0.0000 0.0000 'International Tables Vol C Tables 4.2.6.8 and 6.1.1.4'
N N 0.0061 0.0033 'International Tables Vol C Tables 4.2.6.8 and 6.1.1.4'
Ni Ni 0.3393 1.1124 'International Tables Vol C Tables 4.2.6.8 and 6.1.1.4'
O O 0.0106 0.0060 'International Tables Vol C Tables 4.2.6.8 and 6.1.1.4'

loop_
_geom_angle_atom_site_label_1
_geom_angle_atom_site_label_2
_geom_angle_atom_site_label_3
_geom_angle
N3P Ni1 N7 89.3(4)
N3P Ni1 N2P 90.9(4)
N7 Ni1 N2P 179.8(4)
N3P Ni1 N1P 178.6(5)
N7 Ni1 N1P 89.4(4)
N2P Ni1 N1P 90.4(4)
N4P Ni2 N7P 89.9(4)
N4P Ni2 N5P 91.3(4)
N7P Ni2 N5P 178.6(4)
N4P Ni2 N6P 177.2(4)
N7P Ni2 N6P 89.5(4)
N5P Ni2 N6P 89.2(4)
C90 N7 C46 103.6(9)
C90 N7 Ni1 129.9(9)
C46 N7 Ni1 126.4(7)
C54 C300 C12 121.6(12)
C58 C409 C21 110.9(11)
C58 C409 C86 112.2(9)
C21 C409 C86 108.3(10)
C58 C409 C7 110.3(11)
C21 C409 C7 105.3(9)
C86 C409 C7 109.5(11)
C101 C1F C226 152(3)
C101 C1F C105 95(3)
C226 C1F C105 91(3)
C101 C1F C188 113(3)
C226 C1F C188 48(2)
C105 C1F C188 133(2)
C50 N6P C80 105.3(10)
C50 N6P Ni2 127.3(7)
C80 N6P Ni2 127.4(8)
C81 C4 C73 122.5(12)
C166 N3P C138 104.9(9)
C166 N3P Ni1 128.4(8)
C138 N3P Ni1 126.6(8)
C152 N7P C116 106.8(9)
C152 N7P Ni2 125.9(9)
C116 N7P Ni2 127.3(7)
C34 C8 C146 116.5(13)
C34 C8 C32 124.4(14)
C146 C8 C32 118.1(11)
C38 C9 C52 119.3(12)
C38 C9 C123 121.7(12)
C52 C9 C123 119.0(14)
C97 C10 C110 117.9(11)
C97 C10 C118 120.6(11)
C110 C10 C118 120.7(12)
C198 C11 C40 113.3(12)
C198 C11 C141 110.2(11)
C40 C11 C141 108.1(10)
C198 C11 C29 109.4(11)
C40 C11 C29 107.8(10)
C141 C11 C29 107.9(11)
C205 C12 C300 118.3(11)
C205 C12 C142 120.4(13)
C300 C12 C142 120.7(11)
C66 C13 C170 117(3)
C66 C13 C19 113(2)
C170 C13 C19 117(2)
C82 C14 C48 123.4(17)
C82 C14 C77 108.8(19)
C48 C14 C77 113(2)
C119 N5P C94 106.3(9)
C119 N5P Ni2 128.4(8)
C94 N5P Ni2 125.3(7)
C93 N4P C127 104.1(9)
C93 N4P Ni2 129.3(7)
C127 N4P Ni2 126.3(7)
C107 C17 C29 117.9(12)
C49 C19 C13 120.2(19)
C49 C19 C190 125(2)
C13 C19 C190 102(2)
C27 C20 C167 120(2)
C27 C20 C77 110(2)
C167 C20 C77 117.2(19)
C157 C22 C42 119(2)
C157 C22 C108 121(2)
C42 C22 C108 100.7(17)
C152 C23 C93 118.7(10)
C152 C23 C137 123.0(12)
C93 C23 C137 118.3(11)
C24 C26 C18 110.2(13)
C24 C26 C207 105.6(11)
C18 C26 C207 109.0(12)
C24 C26 C39 110.4(13)
C18 C26 C39 114.3(11)
C207 C26 C39 106.9(12)
C20 C27 C214 132(2)
C20 C27 C82 107(2)
C214 C27 C82 106(2)
C136 N2P C114 103.6(8)
C136 N2P Ni1 129.8(8)
C114 N2P Ni1 125.4(6)
C63 C29 C17 119.7(12)
C63 C29 C11 125.0(10)
C17 C29 C11 115.0(12)
C83 C30 C98 118.5(11)
C83 C30 C41 126.7(11)
C98 C30 C41 114.2(9)
C144 C31 C116 110.0(11)
C159 C32 C73 120.0(13)
C159 C32 C8 121.6(13)
C73 C32 C8 118.0(12)
C8 C34 C149 122.7(14)
C129 C35 C149 118.6(13)
C129 C35 C115 114.8(12)
C149 C35 C115 126.1(11)
C72 C36 C145 118.1(12)
C72 C36 C44 115.4(10)
C145 C36 C44 125.2(10)
C52 C37 C148 118.5(11)
C52 C37 C126 122.9(12)
C148 C37 C126 118.6(12)
C9 C38 C125 124.3(11)
C156 C39 C47 116.7(12)
C156 C39 C26 123.5(11)
C47 C39 C26 119.7(13)
C79 C41 C173 119.0(12)
C79 C41 C30 123.3(10)
C173 C41 C30 117.6(11)
C193 C42 C175 113(3)
C193 C42 C22 127(3)
C175 C42 C22 112(2)
C116 C44 C50 121.7(12)
C116 C44 C36 122.0(10)
C50 C44 C36 116.2(10)
C184 C45 C163 126.8(17)
C184 C45 C87 119.3(17)
C163 C45 C87 113.8(12)
C184 C45 C212 85.2(15)
C163 C45 C212 84.9(16)
C87 C45 C212 99.9(15)
C115 C46 C53 125.8(13)
C115 C46 N7 122.0(9)
C53 C46 N7 110.9(11)
C137 C47 C39 121.7(14)
C14 C48 C105 136(2)
C14 C48 C134 110(2)
C105 C48 C134 100(2)
C501 C49 C19 122(2)
C501 C49 C60 105.7(19)
C19 C49 C60 119.8(19)
N6P C50 C44 122.9(11)
N6P C50 C56 109.0(11)
C44 C50 C56 127.6(12)
C179 N1P C84 105.9(10)
C179 N1P Ni1 127.4(7)
C84 N1P Ni1 126.7(9)
C37 C52 C9 119.4(12)
C135 C53 C46 104.5(13)
C300 C54 C120 117.6(12)
C300 C54 C158 123.7(13)
C120 C54 C158 118.6(12)
C107 C55 C86 123.8(12)
C111 C56 C50 109.0(12)
C95 C57 C133 119.0(10)
C95 C57 C100 126.7(11)
C133 C57 C100 113.7(10)
C122 C59 C136 108.6(9)
C214 C60 C49 112(2)
C214 C60 C180 132.6(19)
C49 C60 C180 106.6(15)
C88 C61 C128 117.7(17)
C88 C61 C157 116.3(16)
C128 C61 C157 113.3(17)
C29 C63 C86 122.3(11)
C168 C64 C176 120.9(19)
C168 C64 C88 117.4(19)
C176 C64 C88 106.6(16)
C137 C65 C87 120.8(13)
C117 C66 C13 121(2)
C117 C66 C183 115(2)
C13 C66 C183 113(2)
C82 C67 C174 121(2)
C82 C67 C404 124.0(15)
C174 C67 C404 105(2)
C400 C68 C193 113(2)
C400 C68 C169 123.0(19)
C193 C68 C169 112(2)
C99 C69 C84 104.6(10)
C91 C70 C118 121.1(11)
C130 C71 C102 119.9(11)
C130 C71 C81 115.4(13)
C102 C71 C81 123.2(12)
C36 C72 C98 123.3(11)
C4 C73 C32 117.3(11)
C84 C74 C136 120.1(10)
C84 C74 C107 121.7(10)
C136 C74 C107 117.5(11)
C125 C75 C2 110.1(13)
C125 C75 C194 114.0(15)
C2 C75 C194 97.5(17)
C125 C75 C203 111.9(12)
C2 C75 C203 117.3(16)
C194 C75 C203 105.3(16)
C191 C76 C113 103.2(19)
C191 C76 C218 120(2)
C113 C76 C218 99(3)
C191 C76 C199 108.7(18)
C113 C76 C199 112.4(18)
C218 C76 C199 112.4(19)
C96 C77 C14 122(2)
C96 C77 C20 120.6(19)
C14 C77 C20 104.2(18)
C41 C79 C110 122.0(10)
C126 C80 N6P 124.1(10)
C126 C80 C111 124.0(10)
N6P C80 C111 111.1(11)
C4 C81 C155 119.6(12)
C4 C81 C71 118.4(12)
C155 C81 C71 120.4(12)
C67 C82 C14 120.5(18)
C67 C82 C27 122.6(11)
C14 C82 C27 109.7(17)
C30 C83 C145 119.0(11)
C74 C84 N1P 125.1(11)
C74 C84 C69 123.2(10)
N1P C84 C69 110.8(10)
C63 C86 C55 117.0(12)
C63 C86 C409 123.4(10)
C55 C86 C409 119.6(12)
C156 C87 C65 118.3(13)
C156 C87 C45 119.8(12)
C65 C87 C45 121.9(14)
C104 C88 C61 122.2(18)
C104 C88 C64 107.9(17)
C61 C88 C64 116.8(14)
C121 C89 C106 120.5(12)
C142 C90 C135 125.3(12)
C142 C90 N7 122.3(11)
C135 C90 N7 111.1(12)
C106 C91 C70 119.7(12)
C93 C92 C112 105.8(10)
N4P C93 C92 113.0(9)
N4P C93 C23 123.1(10)
C92 C93 C23 119.7(10)
N5P C94 C100 124.9(9)
N5P C94 C109 109.7(9)
C100 C94 C109 125.2(11)
C57 C95 C102 123.2(12)
C77 C96 C150 119(2)
C77 C96 C124 116(2)
C150 C96 C124 112(2)
C10 C97 C173 120.5(11)
C30 C98 C72 119.1(10)
C69 C99 C179 111.7(11)
C127 C100 C94 120.9(10)
C127 C100 C57 122.1(10)
C94 C100 C57 115.5(10)
C1F C101 C181 104(3)
C1F C101 C169 136(3)
C181 C101 C169 106(2)
C95 C102 C71 117.2(12)
C138 C103 C114 119.6(10)
C138 C103 C106 117.7(10)
C114 C103 C106 122.0(9)
C108 C104 C88 123(2)
C108 C104 C170 115.1(19)
C88 C104 C170 109.6(16)
C48 C105 C150 99(3)
C48 C105 C1F 114(2)
C150 C105 C1F 132(2)
C91 C106 C89 119.3(10)
C91 C106 C103 113.5(11)
C89 C106 C103 126.4(11)
C55 C107 C17 119.2(10)
C55 C107 C74 122.5(11)
C17 C107 C74 118.3(10)
C104 C108 C117 121(3)
C104 C108 C22 118.2(19)
C117 C108 C22 113.2(17)
C132 C109 C94 108.9(11)
C79 C110 C10 119.5(11)
C56 C111 C80 105.4(10)
C92 C112 C127 106.2(11)
C103 C114 N2P 122.6(9)
C103 C114 C122 126.1(10)
N2P C114 C122 110.7(9)
C179 C115 C46 122.0(13)
C179 C115 C35 122.6(12)
C46 C115 C35 115.3(11)
C44 C116 N7P 122.5(10)
C44 C116 C31 130.7(12)
N7P C116 C31 106.9(10)
C66 C117 C175 123(2)
C66 C117 C108 121(2)
C175 C117 C108 103(2)
C121 C118 C70 116.7(10)
C121 C118 C10 126.4(11)
C70 C118 C10 115.9(11)
N5P C119 C126 124.1(11)
N5P C119 C132 110.7(10)
C126 C119 C132 122.9(10)
C199 C120 C54 122.6(12)
C89 C121 C118 122.0(11)
C59 C122 C114 106.0(10)
C213 C123 C151 102(2)
C213 C123 C9 115.2(17)
C151 C123 C9 112.0(15)
C213 C123 C33 110(2)
C151 C123 C33 109.3(15)
C9 C123 C33 107.7(15)
C147 C124 C139 119.3(14)
C147 C124 C96 123.8(18)
C139 C124 C96 104.2(19)
C148 C125 C38 115.2(12)
C148 C125 C75 123.9(15)
C38 C125 C75 120.9(12)
C80 C126 C119 121.1(10)
C80 C126 C37 121.5(10)
C119 C126 C37 116.6(10)
C100 C127 N4P 122.4(9)
C100 C127 C112 125.9(11)
N4P C127 C112 110.9(9)
C154 C128 C61 118(2)
C154 C128 C188 133(2)
C61 C128 C188 96(2)
C146 C129 C35 122.6(14)
C71 C130 C133 119.8(13)
C162 C131 C166 108.0(11)
C109 C132 C119 104.4(10)
C57 C133 C130 120.5(11)
C226 C134 C174 122(3)
C226 C134 C48 109(3)
C174 C134 C48 121(3)
C90 C135 C53 109.4(11)
N2P C136 C74 123.2(10)
N2P C136 C59 111.0(9)
C74 C136 C59 124.4(10)
C47 C137 C65 120.5(12)
C47 C137 C23 117.6(13)
C65 C137 C23 121.8(13)
C103 C138 N3P 123.8(11)
C103 C138 C162 127.2(12)
N3P C138 C162 109.0(11)
C402 C139 C189 126.9(17)
C402 C139 C124 112.5(16)
C189 C139 C124 107.8(15)
C90 C142 C166 121.7(10)
C90 C142 C12 120.8(13)
C166 C142 C12 117.5(13)
C31 C144 C152 106.6(10)
C36 C145 C83 121.1(11)
C129 C146 C8 120.9(12)
C167 C147 C178 111.5(18)
C167 C147 C124 114.4(17)
C178 C147 C124 120.5(17)
C125 C148 C37 123.3(13)
C35 C149 C34 117.6(11)
C96 C150 C105 130(2)
C96 C150 C189 104(2)
C105 C150 C189 112(2)
C23 C152 N7P 127.9(11)
C23 C152 C144 121.2(10)
N7P C152 C144 109.1(11)
C157 C153 C181 119(2)
C157 C153 C188 103(2)
C181 C153 C188 122(2)
C128 C154 C168 129(2)
C128 C154 C174 117(2)
C168 C154 C174 104(2)
C81 C155 C159 119.3(12)
C87 C156 C39 121.7(12)
C22 C157 C153 120(2)
C22 C157 C61 119(2)
C153 C157 C61 109.3(18)
C54 C158 C187 113.1(13)
C54 C158 C85 111.2(17)
C187 C158 C85 109.3(16)
C54 C158 C143 108.6(14)
C187 C158 C143 112.5(18)
C85 C158 C143 101.5(18)
C32 C159 C155 119.8(13)
C131 C162 C138 109.1(12)
C175 C164 C204 125(2)
C175 C164 C400 113(2)
C204 C164 C400 108.1(17)
C142 C166 N3P 123.5(12)
C142 C166 C131 126.8(11)
N3P C166 C131 108.3(11)
C20 C167 C147 128(2)
C20 C167 C180 120.0(17)
C147 C167 C180 104.9(18)
C64 C168 C154 121(2)
C64 C168 C404 124(2)
C154 C168 C404 102.7(19)
C189 C169 C101 123(2)
C189 C169 C68 119(2)
C101 C169 C68 104.6(18)
C13 C170 C176 118(2)
C13 C170 C104 125(2)
C176 C170 C104 106.6(15)
C97 C173 C41 118.8(11)
C67 C174 C134 122(2)
C67 C174 C154 109(2)
C134 C174 C154 110(2)
C164 C175 C42 125(2)
C164 C175 C117 111(2)
C42 C175 C117 111.4(17)
C501 C176 C64 118.0(18)
C501 C176 C170 122.2(18)
C64 C176 C170 109.3(18)
C182 C178 C147 122.8(19)
C182 C178 C195 117.0(19)
C147 C178 C195 104.4(18)
C115 C179 N1P 123.6(11)
C115 C179 C99 130.0(13)
N1P C179 C99 106.3(10)
C195 C180 C167 107.8(16)
C195 C180 C60 129.9(16)
C167 C180 C60 106.6(14)
C101 C181 C153 112(2)
C101 C181 C193 118(2)
C153 C181 C193 122(2)
C178 C182 C204 123(2)
C178 C182 C402 121.5(18)
C204 C182 C402 108(2)
C204 C183 C66 130(3)
C204 C183 C190 108.7(19)
C66 C183 C190 104(2)
C226 C188 C153 133(3)
C226 C188 C128 98(3)
C153 C188 C128 119(3)
C226 C188 C1F 48.5(17)
C153 C188 C1F 86.0(19)
C128 C188 C1F 141(3)
C169 C189 C139 117(2)
C169 C189 C150 119(2)
C139 C189 C150 111.4(19)
C195 C190 C183 124(2)
C195 C190 C19 117(2)
C183 C190 C19 107.2(19)
C42 C193 C181 113(3)
C42 C193 C68 131(3)
C181 C193 C68 100(2)
C190 C195 C180 120.9(18)
C190 C195 C178 120(2)
C180 C195 C178 111.2(18)
C120 C199 C205 119.1(13)
C120 C199 C76 125.9(15)
C205 C199 C76 114.9(17)
C183 C204 C182 128(3)
C183 C204 C164 116(2)
C182 C204 C164 110(2)
C12 C205 C199 120.5(14)
C60 C214 C27 108(2)
C60 C214 C502 109(3)
C27 C214 C502 131(3)
C134 C226 C188 138(4)
C134 C226 C1F 126(4)
C188 C226 C1F 84(3)
C139 C402 C400 114.3(18)
C139 C402 C182 122.7(18)
C400 C402 C182 109.6(17)
C68 C400 C402 119.0(17)
C68 C400 C164 123.3(17)
C402 C400 C164 104.9(19)
C502 C404 C67 123(2)
C502 C404 C168 106(2)
C67 C404 C168 118(3)
C176 C501 C49 120.1(19)
C176 C501 C502 112(2)
C49 C501 C502 109.6(19)
C404 C502 C501 139(2)
C404 C502 C214 113(2)
C501 C502 C214 102(2)

loop_
_geom_bond_atom_site_label_1
_geom_bond_atom_site_label_2
_geom_bond_distance
Ni1 N3P 1.837(10)
Ni1 N7 1.847(10)
Ni1 N2P 1.854(9)
Ni1 N1P 1.892(10)
Ni2 N4P 1.872(10)
Ni2 N7P 1.873(10)
Ni2 N5P 1.875(9)
Ni2 N6P 1.880(10)
N7 C90 1.413(15)
N7 C46 1.458(15)
C300 C54 1.354(16)
C300 C12 1.399(17)
C409 C58 1.464(18)
C409 C21 1.543(15)
C409 C86 1.561(17)
C409 C7 1.575(15)
C1F C101 1.41(4)
C1F C226 1.42(2)
C1F C105 1.63(5)
C1F C188 1.89(6)
N6P C50 1.383(14)
N6P C80 1.397(13)
C2 C75 1.48(2)
C4 C81 1.365(17)
C4 C73 1.379(17)
N3P C166 1.416(15)
N3P C138 1.422(15)
N7P C152 1.408(13)
N7P C116 1.431(15)
C8 C34 1.352(17)
C8 C146 1.404(18)
C8 C32 1.526(19)
C9 C38 1.321(17)
C9 C52 1.420(16)
C9 C123 1.53(2)
C10 C97 1.388(17)
C10 C110 1.431(16)
C10 C118 1.507(16)
C11 C198 1.437(19)
C11 C40 1.518(16)
C11 C141 1.540(17)
C11 C29 1.600(19)
C12 C205 1.368(18)
C12 C142 1.492(16)
C13 C66 1.38(3)
C13 C170 1.39(3)
C13 C19 1.50(4)
C14 C82 1.39(2)
C14 C48 1.43(3)
C14 C77 1.44(2)
N5P C119 1.328(14)
N5P C94 1.370(13)
N4P C93 1.373(13)
N4P C127 1.407(13)
C17 C107 1.418(16)
C17 C29 1.438(15)
C18 C26 1.51(2)
C19 C49 1.37(3)
C19 C190 1.59(3)
C20 C27 1.309(17)
C20 C167 1.36(3)
C20 C77 1.58(3)
C22 C157 1.30(2)
C22 C42 1.50(3)
C22 C108 1.60(3)
C23 C152 1.330(17)
C23 C93 1.468(17)
C23 C137 1.481(16)
C24 C26 1.487(17)
C26 C207 1.544(17)
C26 C39 1.558(19)
C27 C214 1.311(18)
C27 C82 1.52(3)
N2P C136 1.384(13)
N2P C114 1.433(13)
C29 C63 1.352(17)
C30 C83 1.394(15)
C30 C98 1.395(15)
C30 C41 1.479(16)
C31 C144 1.355(16)
C31 C116 1.451(15)
C32 C159 1.384(18)
C32 C73 1.395(17)
C33 C123 1.56(2)
C34 C149 1.431(18)
C35 C129 1.370(17)
C35 C149 1.372(18)
C35 C115 1.527(18)
C36 C72 1.340(15)
C36 C145 1.374(16)
C36 C44 1.526(17)
C37 C52 1.358(17)
C37 C148 1.431(17)
C37 C126 1.533(15)
C38 C125 1.418(18)
C39 C156 1.403(18)
C39 C47 1.443(16)
C41 C79 1.346(16)
C41 C173 1.416(16)
C42 C193 1.24(3)
C42 C175 1.50(3)
C44 C116 1.327(15)
C44 C50 1.393(16)
C45 C184 1.40(2)
C45 C163 1.51(2)
C45 C87 1.53(2)
C45 C212 1.80(3)
C46 C115 1.368(16)
C46 C53 1.454(15)
C47 C137 1.313(17)
C48 C105 1.48(3)
C48 C134 1.49(2)
C49 C501 1.36(3)
C49 C60 1.45(3)
C50 C56 1.431(16)
N1P C179 1.391(15)
N1P C84 1.395(13)
C53 C135 1.418(19)
C54 C120 1.415(19)
C54 C158 1.52(2)
C55 C107 1.336(16)
C55 C86 1.397(15)
C56 C111 1.363(17)
C57 C95 1.335(16)
C57 C133 1.377(17)
C57 C100 1.550(15)
C59 C122 1.361(15)
C59 C136 1.431(15)
C60 C214 1.240(17)
C60 C180 1.58(2)
C61 C88 1.48(2)
C61 C128 1.49(2)
C61 C157 1.52(3)
C63 C86 1.384(17)
C64 C168 1.35(2)
C64 C176 1.43(2)
C64 C88 1.55(3)
C65 C137 1.390(18)
C65 C87 1.401(16)
C66 C117 1.34(3)
C66 C183 1.47(2)
C67 C82 1.2755
C67 C174 1.34(4)
C67 C404 1.342(18)
C68 C400 1.40(2)
C68 C193 1.50(3)
C68 C169 1.54(3)
C69 C99 1.327(16)
C69 C84 1.424(15)
C70 C91 1.389(15)
C70 C118 1.432(16)
C71 C130 1.367(17)
C71 C102 1.416(17)
C71 C81 1.525(16)
C72 C98 1.398(16)
C74 C84 1.386(16)
C74 C136 1.420(16)
C74 C107 1.472(14)
C75 C125 1.473(19)
C75 C194 1.50(2)
C75 C203 1.54(2)
C76 C191 1.47(3)
C76 C113 1.55(3)
C76 C218 1.55(4)
C76 C199 1.60(2)
C77 C96 1.33(3)
C79 C110 1.353(15)
C80 C126 1.340(16)
C80 C111 1.424(17)
C81 C155 1.366(17)
C83 C145 1.428(17)
C85 C158 1.54(2)
C87 C156 1.374(18)
C88 C104 1.38(2)
C89 C121 1.353(15)
C89 C106 1.414(17)
C90 C142 1.368(18)
C90 C135 1.412(18)
C91 C106 1.351(17)
C92 C93 1.409(15)
C92 C112 1.412(16)
C94 C100 1.430(15)
C94 C109 1.441(15)
C95 C102 1.401(17)
C96 C150 1.46(3)
C96 C124 1.56(3)
C97 C173 1.387(16)
C99 C179 1.433(16)
C100 C127 1.375(15)
C101 C181 1.41(3)
C101 C169 1.50(3)
C103 C138 1.388(16)
C103 C114 1.401(14)
C103 C106 1.503(15)
C104 C108 1.29(2)
C104 C170 1.51(2)
C105 C150 1.50(4)
C108 C117 1.52(3)
C109 C132 1.318(16)
C112 C127 1.423(15)
C114 C122 1.438(15)
C115 C179 1.346(16)
C117 C175 1.51(3)
C118 C121 1.370(16)
C119 C126 1.423(16)
C119 C132 1.503(17)
C120 C199 1.309(19)
C123 C213 1.314(17)
C123 C151 1.40(2)
C124 C147 1.44(2)
C124 C139 1.51(2)
C125 C148 1.340(16)
C128 C154 1.25(3)
C128 C188 1.52(3)
C129 C146 1.339(17)
C130 C133 1.403(16)
C131 C162 1.316(16)
C131 C166 1.469(17)
C134 C226 1.29(2)
C134 C174 1.34(3)
C138 C162 1.442(16)
C139 C402 1.42(2)
C139 C189 1.49(2)
C142 C166 1.386(18)
C143 C158 1.55(3)
C144 C152 1.460(16)
C147 C167 1.38(2)
C147 C178 1.393(16)
C150 C189 1.52(3)
C153 C157 1.40(2)
C153 C181 1.42(3)
C153 C188 1.46(4)
C154 C168 1.39(2)
C154 C174 1.65(3)
C155 C159 1.396(16)
C158 C187 1.52(2)
C164 C175 1.44(3)
C164 C204 1.44(3)
C164 C400 1.48(2)
C167 C180 1.43(2)
C168 C404 1.49(3)
C169 C189 1.25(3)
C170 C176 1.47(2)
C176 C501 1.36(2)
C178 C182 1.228(17)
C178 C195 1.394(16)
C180 C195 1.349(15)
C181 C193 1.48(3)
C182 C204 1.378(17)
C182 C402 1.47(2)
C183 C204 1.17(3)
C183 C190 1.57(3)
C188 C226 1.40(5)
C190 C195 1.20(2)
C199 C205 1.41(2)
C214 C502 1.50(3)
C402 C400 1.427(16)
C404 C502 1.227(19)
C501 C502 1.45(3)
